data_1511483
loop_
_publ_author_name
'Mikhalenko, S.I.'
'Kuz'ma, Yu.B.'

_publ_section_title
;
 Sm-Mn-B system
;
_journal_name_full 'Izvestiya Akademii Nauk SSSR, Neorganicheskie Materialy'
_journal_page_first 2109
_journal_page_last 2112
_journal_volume 27
_journal_year 1991
_chemical_formula_sum 'B4 Mn Sm'
_chemical_name_systematic 'Sm Mn B4'
_space_group_IT_number 55
_symmetry_space_group_name_Hall '-P 2 2ab'
_symmetry_space_group_name_H-M 'P b a m'
_cell_angle_alpha 90
_cell_angle_beta 90
_cell_angle_gamma 90
_cell_formula_units_Z 4
_cell_length_a 5.981
_cell_length_b 11.569
_cell_length_c 3.474
_cell_volume 240.381
_citation_journal_id_ASTM IVNMAW
_cod_data_source_file boron4-x_113.cif
_cod_data_source_block B4Mn1Sm1
_cod_original_cell_volume 240.3806
_cod_original_formula_sum 'B4 Mn1 Sm1'
_cod_database_code 1511483

loop_
_symmetry_equiv_pos_as_xyz
x,y,z
-x,-y,z
x+1/2,-y+1/2,-z
-x+1/2,y+1/2,-z
-x,-y,-z
x,y,-z
-x-1/2,y-1/2,z
x-1/2,-y-1/2,z

loop_
_atom_site_label
_atom_site_type_symbol
_atom_site_fract_x
_atom_site_fract_y
_atom_site_fract_z
_atom_site_occupancy
_atom_site_U_iso_or_equiv
B2 B 0.365 0.465 0.5 1 0.0
Sm1 Sm 0.141 0.147 0 1 0.0
B1 B 0.308 0.306 0.5 1 0.0
Mn1 Mn 0.178 0.396 0 1 0.0
B4 B 0.493 0.188 0.5 1 0.0
B3 B 0.112 0.54 0.5 1 0.0
